data_4125362
loop_
_publ_author_name
'Metrano, Anthony J.'
'Abascal, Nadia C.'
'Mercado, Brandon Q.'
'Paulson, Eric K.'
'Hurtley, Anna E.'
'Miller, Scott J.'

_publ_section_title
;
 Diversity of Secondary Structure in Catalytic Peptides with
 \b-Turn-Biased Sequences.
;
_journal_issue 1
_journal_name_full 'Journal of the American Chemical Society'
_journal_page_first 492
_journal_page_last 516
_journal_paper_doi 10.1021/jacs.6b11348
_journal_volume 139
_journal_year 2017
_chemical_absolute_configuration syn
_chemical_formula_moiety 'C30 H44 N4 O7 S'
_chemical_formula_sum 'C30 H44 N4 O7 S'
_chemical_formula_weight 604.75
_space_group_crystal_system orthorhombic
_space_group_IT_number 19
_space_group_name_Hall 'P 2ac 2ab'
_space_group_name_H-M_alt 'P 21 21 21'
_symmetry_space_group_name_Hall 'P 2ac 2ab'
_symmetry_space_group_name_H-M 'P 21 21 21'
_atom_sites_solution_hydrogens mixed
_atom_sites_solution_primary direct
_atom_sites_solution_secondary difmap
_audit_creation_method SHELXL-2014/7
_cell_angle_alpha 90
_cell_angle_beta 90
_cell_angle_gamma 90
_cell_formula_units_Z 4
_cell_length_a 14.0134(6)
_cell_length_b 21.2939(9)
_cell_length_c 11.1225(4)
_cell_measurement_reflns_used 9906
_cell_measurement_temperature 100(2)
_cell_measurement_theta_max 52.321
_cell_measurement_theta_min 5.098
_cell_volume 3319.0(2)
_computing_cell_refinement 'Bruker SAINT'
_computing_data_collection 'Bruker APEX2'
_computing_data_reduction 'Bruker SAINT'
_computing_molecular_graphics
;
Dolomanov, O.V.; Bourhis, L.J.; Gildea, R.J.; Howard, J.A.K.; Puschmann, H., 
OLEX2: A complete structure solution, refinement and analysis program
(2009). J. Appl. Cryst., 42, 339-341.
;
_computing_publication_material 'CIFTAB-2013/2 (Sheldrick, 2013)'
_computing_structure_refinement 'SHELXL-2014/7 (Sheldrick, 2014)'
_computing_structure_solution 'SHELXT-2014/5 (Sheldrick, 2014)'
_diffrn_ambient_temperature 100(2)
_diffrn_detector_area_resol_mean 10.42
_diffrn_measured_fraction_theta_full 0.999
_diffrn_measured_fraction_theta_max 0.999
_diffrn_measurement_device_type 'Bruker D8 with PHOTON 100 detector'
_diffrn_measurement_method '\w/\q shutterless scans'
_diffrn_radiation_type Synchrotron
_diffrn_radiation_wavelength 0.7749
_diffrn_reflns_av_R_equivalents 0.0523
_diffrn_reflns_av_unetI/netI 0.0297
_diffrn_reflns_Laue_measured_fraction_full 0.999
_diffrn_reflns_Laue_measured_fraction_max 0.999
_diffrn_reflns_limit_h_max 15
_diffrn_reflns_limit_h_min -15
_diffrn_reflns_limit_k_max 24
_diffrn_reflns_limit_k_min -24
_diffrn_reflns_limit_l_max 12
_diffrn_reflns_limit_l_min -12
_diffrn_reflns_number 41423
_diffrn_reflns_point_group_measured_fraction_full 0.999
_diffrn_reflns_point_group_measured_fraction_max 0.999
_diffrn_reflns_theta_full 26.162
_diffrn_reflns_theta_max 26.162
_diffrn_reflns_theta_min 2.085
_diffrn_source 'Advanced Light Source station 11.3.1'
_exptl_absorpt_coefficient_mu 0.179
_exptl_absorpt_correction_T_max 0.7453
_exptl_absorpt_correction_T_min 0.6520
_exptl_absorpt_correction_type multi-scan
_exptl_absorpt_process_details 'SADABS-2014/5 (Bruker AXS)'
_exptl_crystal_colour colorless
_exptl_crystal_density_diffrn 1.210
_exptl_crystal_density_method 'not measured'
_exptl_crystal_description plate
_exptl_crystal_F_000 1296
_exptl_crystal_size_max 0.160
_exptl_crystal_size_mid 0.050
_exptl_crystal_size_min 0.010
_refine_diff_density_max 0.362
_refine_diff_density_min -0.255
_refine_diff_density_rms 0.053
_refine_ls_abs_structure_details
; 
 Flack x determined using 1943 quotients [(I+)-(I-)]/[(I+)+(I-)] 
 (Parsons, Flack and Wagner, Acta Cryst. B69 (2013) 249-259). 
;
_refine_ls_abs_structure_Flack 0.09(3)
_refine_ls_extinction_method none
_refine_ls_goodness_of_fit_ref 1.138
_refine_ls_hydrogen_treatment mixed
_refine_ls_matrix_type full
_refine_ls_number_parameters 397
_refine_ls_number_reflns 5118
_refine_ls_number_restraints 0
_refine_ls_restrained_S_all 1.138
_refine_ls_R_factor_all 0.0458
_refine_ls_R_factor_gt 0.0416
_refine_ls_shift/su_max 0.000
_refine_ls_shift/su_mean 0.000
_refine_ls_structure_factor_coef Fsqd
_refine_ls_weighting_details 'w=1/[\s^2^(Fo^2^)+(0.0478P)^2^+1.8787P] where P=(Fo^2^+2Fc^2^)/3'
_refine_ls_weighting_scheme calc
_refine_ls_wR_factor_gt 0.1062
_refine_ls_wR_factor_ref 0.1082
_reflns_Friedel_coverage 0.767
_reflns_Friedel_fraction_full 0.999
_reflns_Friedel_fraction_max 0.999
_reflns_number_gt 4738
_reflns_number_total 5118
_reflns_threshold_expression 'I > 2\s(I)'
_cod_data_source_file ja6b11348_si_003.cif
_cod_data_source_block sjm19
_cod_depositor_comments 'Adding full bibliography for 4125336--4125366.cif.'
_cod_database_code 4125362
_shelx_shelxl_version_number 2014/7
_shelx_space_group_comment
; 
The symmetry employed for this shelxl refinement is uniquely defined 
by the following loop, which should always be used as a source of 
symmetry information in preference to the above space-group names. 
They are only intended as comments. 
;
_shelx_estimated_absorpt_t_min 0.972
_shelx_estimated_absorpt_t_max 0.998

loop_
_space_group_symop_operation_xyz
'x, y, z'
'-x+1/2, -y, z+1/2'
'-x, y+1/2, -z+1/2'
'x+1/2, -y+1/2, -z'

loop_
_atom_site_label
_atom_site_type_symbol
_atom_site_fract_x
_atom_site_fract_y
_atom_site_fract_z
_atom_site_U_iso_or_equiv
_atom_site_adp_type
_atom_site_occupancy
_atom_site_site_symmetry_order
_atom_site_calc_flag
_atom_site_refinement_flags_posn
_atom_site_refinement_flags_adp
S1 S 0.45866(8) 0.46439(5) 0.71123(10) 0.0363(3) Uani 1 1 d . .
O1 O 0.6957(3) 0.07038(16) 0.5314(3) 0.0548(10) Uani 1 1 d . .
O2 O 0.7408(3) 0.16036(17) 0.4483(3) 0.0555(10) Uani 1 1 d . .
O3 O 0.93903(19) 0.16988(13) 0.6378(2) 0.0285(6) Uani 1 1 d . .
O4 O 0.8675(2) 0.29870(14) 0.9042(2) 0.0323(7) Uani 1 1 d . .
O5 O 0.63939(18) 0.31304(12) 0.7051(2) 0.0269(6) Uani 1 1 d . .
O6 O 0.70200(19) 0.31537(13) 0.3353(2) 0.0263(6) Uani 1 1 d . .
O7 O 0.77328(18) 0.37578(13) 0.4804(2) 0.0274(6) Uani 1 1 d . .
N1 N 0.7923(3) 0.20959(18) 0.6694(3) 0.0301(8) Uani 1 1 d . .
H1 H 0.762(3) 0.240(2) 0.681(4) 0.024(12) Uiso 1 1 d . .
N2 N 0.8621(2) 0.32809(16) 0.7087(3) 0.0233(7) Uani 1 1 d . .
H2 H 0.840(3) 0.347(2) 0.660(4) 0.020(12) Uiso 1 1 d . .
N3 N 0.7086(2) 0.40554(14) 0.7500(3) 0.0221(7) Uani 1 1 d . .
N4 N 0.6128(2) 0.36316(17) 0.4706(3) 0.0262(8) Uani 1 1 d . .
H4 H 0.561(3) 0.3488(18) 0.432(4) 0.023(11) Uiso 1 1 d . .
C1 C 0.7188(4) 0.1150(3) 0.9367(5) 0.0543(14) Uani 1 1 d . .
H1A H 0.6857 0.0750 0.9239 0.082 Uiso 1 1 calc R U
H1B H 0.7209 0.1244 1.0230 0.082 Uiso 1 1 calc R U
H1C H 0.7841 0.1120 0.9055 0.082 Uiso 1 1 calc R U
C2 C 0.6660(3) 0.1670(2) 0.8715(4) 0.0366(11) Uani 1 1 d . .
H2A H 0.7043 0.2065 0.8780 0.044 Uiso 1 1 calc R U
C3 C 0.6521(3) 0.1517(2) 0.7382(4) 0.0353(10) Uani 1 1 d . .
H3A H 0.6096 0.1838 0.7023 0.042 Uiso 1 1 calc R U
H3B H 0.6194 0.1106 0.7315 0.042 Uiso 1 1 calc R U
C4 C 0.7449(3) 0.1491(2) 0.6649(4) 0.0354(10) Uani 1 1 d . .
H4A H 0.7879 0.1174 0.7031 0.042 Uiso 1 1 calc R U
C5 C 0.8865(3) 0.21598(19) 0.6580(3) 0.0259(9) Uani 1 1 d . .
C6 C 0.9267(3) 0.28041(18) 0.6714(3) 0.0220(8) Uani 1 1 d . .
C7 C 1.0066(3) 0.2999(2) 0.5868(4) 0.0294(9) Uani 1 1 d . .
H7A H 1.0279 0.2691 0.5257 0.035 Uiso 1 1 calc R U
H7B H 1.0087 0.3443 0.5605 0.035 Uiso 1 1 calc R U
C8 C 1.0283(3) 0.2861(2) 0.7147(4) 0.0299(9) Uani 1 1 d . .
H8A H 1.0441 0.3220 0.7677 0.036 Uiso 1 1 calc R U
H8B H 1.0632 0.2469 0.7330 0.036 Uiso 1 1 calc R U
C9 C 0.8328(3) 0.33129(19) 0.8249(3) 0.0245(9) Uani 1 1 d . .
C10 C 0.7568(3) 0.37903(19) 0.8561(3) 0.0263(9) Uani 1 1 d . .
H10 H 0.7083 0.3592 0.9100 0.032 Uiso 1 1 calc R U
C11 C 0.7978(3) 0.4378(2) 0.9175(4) 0.0344(10) Uani 1 1 d . .
H11A H 0.7505 0.4570 0.9725 0.041 Uiso 1 1 calc R U
H11B H 0.8563 0.4276 0.9633 0.041 Uiso 1 1 calc R U
C12 C 0.8198(3) 0.4810(2) 0.8130(4) 0.0360(11) Uani 1 1 d . .
H12A H 0.8808 0.4694 0.7740 0.043 Uiso 1 1 calc R U
H12B H 0.8235 0.5253 0.8397 0.043 Uiso 1 1 calc R U
C13 C 0.7363(3) 0.47109(18) 0.7281(3) 0.0284(9) Uani 1 1 d . .
H13A H 0.6832 0.5001 0.7472 0.034 Uiso 1 1 calc R U
H13B H 0.7558 0.4774 0.6434 0.034 Uiso 1 1 calc R U
C14 C 0.6502(3) 0.36939(19) 0.6843(3) 0.0217(8) Uani 1 1 d . .
C15 C 0.5977(3) 0.40030(19) 0.5783(3) 0.0243(8) Uani 1 1 d . .
H15 H 0.6227 0.4438 0.5656 0.029 Uiso 1 1 calc R U
C16 C 0.7027(3) 0.35276(18) 0.4317(3) 0.0249(9) Uani 1 1 d . .
C17 C 0.7890(3) 0.30481(19) 0.2627(3) 0.0273(9) Uani 1 1 d . .
C18 C 0.8180(3) 0.3665(2) 0.2060(4) 0.0357(10) Uani 1 1 d . .
H18B H 0.8702 0.3592 0.1490 0.054 Uiso 1 1 calc R U
H18A H 0.8393 0.3955 0.2688 0.054 Uiso 1 1 calc R U
H18C H 0.7633 0.3846 0.1635 0.054 Uiso 1 1 calc R U
C19 C 0.8684(3) 0.2767(2) 0.3362(4) 0.0342(10) Uani 1 1 d . .
H19A H 0.8917 0.3079 0.3941 0.051 Uiso 1 1 calc R U
H19B H 0.9208 0.2642 0.2829 0.051 Uiso 1 1 calc R U
H19C H 0.8446 0.2398 0.3795 0.051 Uiso 1 1 calc R U
C20 C 0.7544(3) 0.2590(2) 0.1669(4) 0.0345(10) Uani 1 1 d . .
H20A H 0.7334 0.2200 0.2053 0.052 Uiso 1 1 calc R U
H20B H 0.8067 0.2499 0.1110 0.052 Uiso 1 1 calc R U
H20C H 0.7010 0.2777 0.1228 0.052 Uiso 1 1 calc R U
C21 C 0.5694(3) 0.1780(3) 0.9296(4) 0.0513(13) Uani 1 1 d . .
H21A H 0.5359 0.2116 0.8869 0.077 Uiso 1 1 calc R U
H21B H 0.5784 0.1900 1.0139 0.077 Uiso 1 1 calc R U
H21C H 0.5316 0.1393 0.9255 0.077 Uiso 1 1 calc R U
C22 C 0.7277(3) 0.1289(2) 0.5339(4) 0.0333(10) Uani 1 1 d . .
C23 C 0.6768(4) 0.0464(3) 0.4100(5) 0.0588(15) Uani 1 1 d . .
H23A H 0.6320 0.0744 0.3688 0.088 Uiso 1 1 calc R U
H23B H 0.6491 0.0042 0.4154 0.088 Uiso 1 1 calc R U
H23C H 0.7367 0.0445 0.3646 0.088 Uiso 1 1 calc R U
C24 C 0.4899(3) 0.4029(2) 0.6051(4) 0.0303(10) Uani 1 1 d . .
H24A H 0.4693 0.3619 0.6380 0.036 Uiso 1 1 calc R U
H24B H 0.4549 0.4101 0.5291 0.036 Uiso 1 1 calc R U
C25 C 0.4851(3) 0.4311(2) 0.8545(4) 0.0316(10) Uani 1 1 d . .
C26 C 0.4589(4) 0.3710(2) 0.8872(4) 0.0418(11) Uani 1 1 d . .
H26 H 0.4285 0.3447 0.8299 0.050 Uiso 1 1 calc R U
C27 C 0.4760(4) 0.3486(3) 1.0014(4) 0.0505(13) Uani 1 1 d . .
H27 H 0.4581 0.3069 1.0222 0.061 Uiso 1 1 calc R U
C28 C 0.5193(3) 0.3867(3) 1.0854(5) 0.0515(14) Uani 1 1 d . .
H28 H 0.5303 0.3718 1.1647 0.062 Uiso 1 1 calc R U
C29 C 0.5458(4) 0.4455(3) 1.0542(4) 0.0566(15) Uani 1 1 d . .
H29 H 0.5765 0.4713 1.1120 0.068 Uiso 1 1 calc R U
C30 C 0.5290(4) 0.4695(3) 0.9377(4) 0.0465(12) Uani 1 1 d . .
H30 H 0.5475 0.5111 0.9172 0.056 Uiso 1 1 calc R U

loop_
_atom_site_aniso_label
_atom_site_aniso_U_11
_atom_site_aniso_U_22
_atom_site_aniso_U_33
_atom_site_aniso_U_23
_atom_site_aniso_U_13
_atom_site_aniso_U_12
S1 0.0375(6) 0.0421(6) 0.0294(5) -0.0058(5) -0.0008(5) 0.0151(5)
O1 0.063(2) 0.042(2) 0.059(2) -0.0107(17) 0.0143(19) -0.0114(18)
O2 0.065(2) 0.053(2) 0.049(2) -0.0014(19) -0.0075(19) -0.0105(19)
O3 0.0245(15) 0.0323(15) 0.0287(15) -0.0029(12) 0.0032(12) 0.0033(13)
O4 0.0302(15) 0.0429(17) 0.0239(15) 0.0053(13) 0.0000(13) 0.0049(13)
O5 0.0225(14) 0.0288(15) 0.0294(14) 0.0012(13) 0.0047(12) -0.0009(12)
O6 0.0224(14) 0.0372(15) 0.0192(14) -0.0064(12) 0.0049(11) -0.0026(12)
O7 0.0214(15) 0.0377(16) 0.0229(14) -0.0033(13) -0.0015(11) -0.0030(13)
N1 0.0215(18) 0.0277(19) 0.041(2) -0.0035(17) 0.0028(15) -0.0012(16)
N2 0.0210(17) 0.0305(19) 0.0185(17) 0.0040(16) -0.0032(15) 0.0015(15)
N3 0.0242(17) 0.0261(16) 0.0161(16) 0.0007(13) -0.0012(13) 0.0030(14)
N4 0.0208(18) 0.039(2) 0.0190(17) -0.0066(15) 0.0016(14) 0.0015(16)
C1 0.044(3) 0.059(3) 0.060(3) 0.002(3) -0.008(3) 0.000(3)
C2 0.028(2) 0.043(3) 0.039(3) 0.003(2) -0.0005(19) -0.006(2)
C3 0.026(2) 0.035(2) 0.045(3) -0.003(2) 0.007(2) -0.0058(19)
C4 0.028(2) 0.031(2) 0.048(3) -0.001(2) 0.008(2) -0.0046(19)
C5 0.025(2) 0.036(2) 0.0160(19) 0.0013(17) 0.0004(16) 0.0007(19)
C6 0.0176(19) 0.030(2) 0.0184(19) -0.0027(16) -0.0015(15) 0.0006(16)
C7 0.022(2) 0.034(2) 0.031(2) -0.0018(18) 0.0063(18) -0.0042(17)
C8 0.023(2) 0.035(2) 0.032(2) -0.0027(19) -0.0017(18) -0.0008(18)
C9 0.024(2) 0.032(2) 0.018(2) 0.0015(17) -0.0004(16) -0.0031(17)
C10 0.027(2) 0.036(2) 0.0153(18) 0.0009(17) -0.0009(16) 0.0028(18)
C11 0.040(2) 0.043(2) 0.020(2) -0.0074(19) -0.0060(19) 0.003(2)
C12 0.049(3) 0.033(2) 0.026(2) -0.0038(18) -0.007(2) -0.005(2)
C13 0.038(2) 0.027(2) 0.0200(19) -0.0017(17) -0.0021(18) -0.0018(18)
C14 0.0139(18) 0.034(2) 0.0175(19) -0.0021(17) 0.0058(14) 0.0017(16)
C15 0.024(2) 0.030(2) 0.020(2) -0.0028(17) -0.0003(16) -0.0013(17)
C16 0.028(2) 0.030(2) 0.0170(19) 0.0018(16) -0.0023(17) 0.0013(18)
C17 0.023(2) 0.035(2) 0.023(2) -0.0015(17) 0.0053(16) -0.0006(17)
C18 0.037(2) 0.036(2) 0.034(2) 0.003(2) 0.011(2) 0.000(2)
C19 0.031(2) 0.044(3) 0.028(2) -0.002(2) 0.0021(19) 0.008(2)
C20 0.031(2) 0.044(3) 0.028(2) -0.008(2) 0.0041(19) -0.001(2)
C21 0.035(3) 0.087(4) 0.032(3) -0.001(3) 0.007(2) 0.001(3)
C22 0.022(2) 0.027(2) 0.051(3) -0.005(2) 0.0052(19) -0.0034(18)
C23 0.056(3) 0.056(3) 0.064(4) -0.027(3) 0.008(3) -0.009(3)
C24 0.022(2) 0.046(3) 0.023(2) -0.0095(19) -0.0049(17) 0.0062(19)
C25 0.024(2) 0.043(3) 0.028(2) -0.009(2) 0.0029(17) 0.0075(19)
C26 0.045(3) 0.047(3) 0.034(2) -0.006(2) 0.007(2) 0.000(2)
C27 0.052(3) 0.060(3) 0.040(3) 0.004(2) 0.013(2) 0.003(3)
C28 0.035(3) 0.086(4) 0.034(3) 0.014(3) 0.009(2) 0.011(3)
C29 0.040(3) 0.100(5) 0.030(3) -0.021(3) 0.003(2) -0.010(3)
C30 0.046(3) 0.060(3) 0.033(3) -0.013(2) 0.011(2) -0.012(3)

loop_
_atom_type_symbol
_atom_type_description
_atom_type_scat_dispersion_real
_atom_type_scat_dispersion_imag
_atom_type_scat_source
C C 0.0040 0.0020 'International Tables Vol C Tables 4.2.6.8 and 6.1.1.4'
H H 0.0000 0.0000 'International Tables Vol C Tables 4.2.6.8 and 6.1.1.4'
N N 0.0080 0.0040 'International Tables Vol C Tables 4.2.6.8 and 6.1.1.4'
O O 0.0130 0.0070 'International Tables Vol C Tables 4.2.6.8 and 6.1.1.4'
S S 0.1430 0.1480 'International Tables Vol C Tables 4.2.6.8 and 6.1.1.4'

loop_
_geom_angle_atom_site_label_1
_geom_angle_atom_site_label_2
_geom_angle_atom_site_label_3
_geom_angle
C25 S1 C24 104.1(2)
C22 O1 C23 114.1(4)
C16 O6 C17 121.5(3)
C5 N1 C4 122.7(4)
C5 N1 H1 117(3)
C4 N1 H1 120(3)
C9 N2 C6 120.4(4)
C9 N2 H2 123(3)
C6 N2 H2 116(3)
C14 N3 C13 128.1(3)
C14 N3 C10 119.8(3)
C13 N3 C10 112.1(3)
C16 N4 C15 119.3(3)
C16 N4 H4 123(3)
C15 N4 H4 118(3)
C2 C1 H1A 109.5
C2 C1 H1B 109.5
H1A C1 H1B 109.5
C2 C1 H1C 109.5
H1A C1 H1C 109.5
H1B C1 H1C 109.5
C1 C2 C21 110.1(4)
C1 C2 C3 111.7(4)
C21 C2 C3 109.3(4)
C1 C2 H2A 108.5
C21 C2 H2A 108.5
C3 C2 H2A 108.5
C2 C3 C4 114.4(4)
C2 C3 H3A 108.7
C4 C3 H3A 108.7
C2 C3 H3B 108.7
C4 C3 H3B 108.7
H3A C3 H3B 107.6
N1 C4 C3 109.7(4)
N1 C4 C22 110.7(4)
C3 C4 C22 112.3(4)
N1 C4 H4A 108.0
C3 C4 H4A 108.0
C22 C4 H4A 108.0
O3 C5 N1 121.4(4)
O3 C5 C6 121.3(3)
N1 C5 C6 117.3(4)
N2 C6 C5 116.5(3)
N2 C6 C8 116.7(3)
C5 C6 C8 117.6(3)
N2 C6 C7 117.0(3)
C5 C6 C7 117.9(3)
C8 C6 C7 58.7(3)
C8 C7 C6 60.2(2)
C8 C7 H7A 117.7
C6 C7 H7A 117.7
C8 C7 H7B 117.7
C6 C7 H7B 117.7
H7A C7 H7B 114.9
C7 C8 C6 61.1(3)
C7 C8 H8A 117.7
C6 C8 H8A 117.7
C7 C8 H8B 117.7
C6 C8 H8B 117.7
H8A C8 H8B 114.8
O4 C9 N2 122.5(4)
O4 C9 C10 119.7(3)
N2 C9 C10 117.7(3)
N3 C10 C9 113.4(3)
N3 C10 C11 102.4(3)
C9 C10 C11 112.7(3)
N3 C10 H10 109.4
C9 C10 H10 109.4
C11 C10 H10 109.4
C12 C11 C10 103.3(3)
C12 C11 H11A 111.1
C10 C11 H11A 111.1
C12 C11 H11B 111.1
C10 C11 H11B 111.1
H11A C11 H11B 109.1
C11 C12 C13 103.6(3)
C11 C12 H12A 111.0
C13 C12 H12A 111.0
C11 C12 H12B 111.0
C13 C12 H12B 111.0
H12A C12 H12B 109.0
N3 C13 C12 103.5(3)
N3 C13 H13A 111.1
C12 C13 H13A 111.1
N3 C13 H13B 111.1
C12 C13 H13B 111.1
H13A C13 H13B 109.0
O5 C14 N3 122.1(3)
O5 C14 C15 120.2(3)
N3 C14 C15 117.7(3)
N4 C15 C14 109.2(3)
N4 C15 C24 108.9(3)
C14 C15 C24 109.6(3)
N4 C15 H15 109.7
C14 C15 H15 109.7
C24 C15 H15 109.7
O7 C16 O6 126.7(4)
O7 C16 N4 122.9(3)
O6 C16 N4 110.4(3)
O6 C17 C19 111.9(3)
O6 C17 C18 108.5(3)
C19 C17 C18 111.9(4)
O6 C17 C20 102.5(3)
C19 C17 C20 111.1(4)
C18 C17 C20 110.4(3)
C17 C18 H18B 109.5
C17 C18 H18A 109.5
H18B C18 H18A 109.5
C17 C18 H18C 109.5
H18B C18 H18C 109.5
H18A C18 H18C 109.5
C17 C19 H19A 109.5
C17 C19 H19B 109.5
H19A C19 H19B 109.5
C17 C19 H19C 109.5
H19A C19 H19C 109.5
H19B C19 H19C 109.5
C17 C20 H20A 109.5
C17 C20 H20B 109.5
H20A C20 H20B 109.5
C17 C20 H20C 109.5
H20A C20 H20C 109.5
H20B C20 H20C 109.5
C2 C21 H21A 109.5
C2 C21 H21B 109.5
H21A C21 H21B 109.5
C2 C21 H21C 109.5
H21A C21 H21C 109.5
H21B C21 H21C 109.5
O2 C22 O1 124.8(5)
O2 C22 C4 125.6(4)
O1 C22 C4 109.6(4)
O1 C23 H23A 109.5
O1 C23 H23B 109.5
H23A C23 H23B 109.5
O1 C23 H23C 109.5
H23A C23 H23C 109.5
H23B C23 H23C 109.5
C15 C24 S1 112.9(3)
C15 C24 H24A 109.0
S1 C24 H24A 109.0
C15 C24 H24B 109.0
S1 C24 H24B 109.0
H24A C24 H24B 107.8
C26 C25 C30 119.4(4)
C26 C25 S1 123.3(3)
C30 C25 S1 117.2(4)
C27 C26 C25 121.3(5)
C27 C26 H26 119.4
C25 C26 H26 119.4
C26 C27 C28 119.7(5)
C26 C27 H27 120.1
C28 C27 H27 120.1
C29 C28 C27 119.5(5)
C29 C28 H28 120.2
C27 C28 H28 120.2
C28 C29 C30 121.7(5)
C28 C29 H29 119.1
C30 C29 H29 119.1
C25 C30 C29 118.4(5)
C25 C30 H30 120.8
C29 C30 H30 120.8

loop_
_geom_bond_atom_site_label_1
_geom_bond_atom_site_label_2
_geom_bond_distance
S1 C25 1.783(4)
S1 C24 1.815(4)
O1 C22 1.325(5)
O1 C23 1.469(6)
O2 C22 1.178(5)
O3 C5 1.247(5)
O4 C9 1.223(5)
O5 C14 1.231(5)
O6 C16 1.335(5)
O6 C17 1.479(5)
O7 C16 1.230(5)
N1 C5 1.333(5)
N1 C4 1.450(5)
N1 H1 0.79(4)
N2 C9 1.358(5)
N2 C6 1.422(5)
N2 H2 0.74(4)
N3 C14 1.341(5)
N3 C13 1.469(5)
N3 C10 1.472(5)
N4 C16 1.351(5)
N4 C15 1.450(5)
N4 H4 0.90(4)
C1 C2 1.517(7)
C1 H1A 0.9800
C1 H1B 0.9800
C1 H1C 0.9800
C2 C21 1.518(6)
C2 C3 1.531(6)
C2 H2A 1.0000
C3 C4 1.536(6)
C3 H3A 0.9900
C3 H3B 0.9900
C4 C22 1.537(7)
C4 H4A 1.0000
C5 C6 1.491(6)
C6 C8 1.508(5)
C6 C7 1.520(5)
C7 C8 1.484(6)
C7 H7A 0.9900
C7 H7B 0.9900
C8 H8A 0.9900
C8 H8B 0.9900
C9 C10 1.513(6)
C10 C11 1.537(6)
C10 H10 1.0000
C11 C12 1.515(6)
C11 H11A 0.9900
C11 H11B 0.9900
C12 C13 1.519(6)
C12 H12A 0.9900
C12 H12B 0.9900
C13 H13A 0.9900
C13 H13B 0.9900
C14 C15 1.538(5)
C15 C24 1.540(6)
C15 H15 1.0000
C17 C19 1.505(6)
C17 C18 1.512(6)
C17 C20 1.524(6)
C18 H18B 0.9800
C18 H18A 0.9800
C18 H18C 0.9800
C19 H19A 0.9800
C19 H19B 0.9800
C19 H19C 0.9800
C20 H20A 0.9800
C20 H20B 0.9800
C20 H20C 0.9800
C21 H21A 0.9800
C21 H21B 0.9800
C21 H21C 0.9800
C23 H23A 0.9800
C23 H23B 0.9800
C23 H23C 0.9800
C24 H24A 0.9900
C24 H24B 0.9900
C25 C26 1.379(6)
C25 C30 1.380(6)
C26 C27 1.379(7)
C26 H26 0.9500
C27 C28 1.379(8)
C27 H27 0.9500
C28 C29 1.350(8)
C28 H28 0.9500
C29 C30 1.412(7)
C29 H29 0.9500
C30 H30 0.9500

loop_
_geom_hbond_atom_site_label_D
_geom_hbond_atom_site_label_H
_geom_hbond_atom_site_label_A
_geom_hbond_distance_DH
_geom_hbond_distance_HA
_geom_hbond_distance_DA
_geom_hbond_angle_DHA
_geom_hbond_site_symmetry_A
N1 H1 O5 0.79(4) 2.33(5) 3.098(5) 164(4) .
N1 H1 N2 0.79(4) 2.35(4) 2.742(5) 111(4) .
N2 H2 O7 0.74(4) 2.29(5) 3.005(5) 161(4) .
N4 H4 O3 0.90(4) 1.92(5) 2.807(4) 170(4) 4_456

loop_
_geom_torsion_atom_site_label_1
_geom_torsion_atom_site_label_2
_geom_torsion_atom_site_label_3
_geom_torsion_atom_site_label_4
_geom_torsion
C1 C2 C3 C4 -66.4(5)
C21 C2 C3 C4 171.5(4)
C5 N1 C4 C3 152.6(4)
C5 N1 C4 C22 -82.8(5)
C2 C3 C4 N1 -60.5(5)
C2 C3 C4 C22 175.9(4)
C4 N1 C5 O3 2.9(6)
C4 N1 C5 C6 -176.6(4)
C9 N2 C6 C5 75.1(5)
C9 N2 C6 C8 -71.0(5)
C9 N2 C6 C7 -137.7(4)
O3 C5 C6 N2 -172.5(3)
N1 C5 C6 N2 6.9(5)
O3 C5 C6 C8 -26.7(5)
N1 C5 C6 C8 152.7(4)
O3 C5 C6 C7 40.5(5)
N1 C5 C6 C7 -140.0(4)
N2 C6 C7 C8 106.3(4)
C5 C6 C7 C8 -107.0(4)
N2 C6 C8 C7 -106.8(4)
C5 C6 C8 C7 107.5(4)
C6 N2 C9 O4 8.2(6)
C6 N2 C9 C10 -174.1(3)
C14 N3 C10 C9 69.6(4)
C13 N3 C10 C9 -108.2(4)
C14 N3 C10 C11 -168.7(3)
C13 N3 C10 C11 13.5(4)
O4 C9 C10 N3 -168.5(3)
N2 C9 C10 N3 13.7(5)
O4 C9 C10 C11 75.7(5)
N2 C9 C10 C11 -102.1(4)
N3 C10 C11 C12 -32.2(4)
C9 C10 C11 C12 90.0(4)
C10 C11 C12 C13 39.3(4)
C14 N3 C13 C12 -167.0(4)
C10 N3 C13 C12 10.5(4)
C11 C12 C13 N3 -30.6(4)
C13 N3 C14 O5 172.9(4)
C10 N3 C14 O5 -4.5(5)
C13 N3 C14 C15 -5.7(5)
C10 N3 C14 C15 176.9(3)
C16 N4 C15 C14 -58.3(5)
C16 N4 C15 C24 -178.0(4)
O5 C14 C15 N4 -50.1(5)
N3 C14 C15 N4 128.6(3)
O5 C14 C15 C24 69.1(4)
N3 C14 C15 C24 -112.2(4)
C17 O6 C16 O7 -9.7(6)
C17 O6 C16 N4 169.9(3)
C15 N4 C16 O7 -3.4(6)
C15 N4 C16 O6 177.1(3)
C16 O6 C17 C19 59.6(5)
C16 O6 C17 C18 -64.3(4)
C16 O6 C17 C20 178.8(3)
C23 O1 C22 O2 -0.1(7)
C23 O1 C22 C4 179.9(4)
N1 C4 C22 O2 -7.9(6)
C3 C4 C22 O2 115.1(5)
N1 C4 C22 O1 172.1(4)
C3 C4 C22 O1 -64.9(5)
N4 C15 C24 S1 -164.2(3)
C14 C15 C24 S1 76.3(4)
C25 S1 C24 C15 -81.0(3)
C24 S1 C25 C26 -45.7(4)
C24 S1 C25 C30 138.3(4)
C30 C25 C26 C27 -0.2(7)
S1 C25 C26 C27 -176.2(4)
C25 C26 C27 C28 0.7(7)
C26 C27 C28 C29 -1.1(7)
C27 C28 C29 C30 1.1(8)
C26 C25 C30 C29 0.2(7)
S1 C25 C30 C29 176.4(4)
C28 C29 C30 C25 -0.6(8)
